data_4347752
loop_
_publ_author_name
'Bazaga-Garc\'ia, Montse'
'Angeli, Giasemi K.'
'Papathanasiou, Konstantinos E.'
'Salcedo, In\'es R'
'Olivera-Pastor, Pascual'
'Losilla, Enrique R.'
'Choquesillo-Lazarte, Duane'
'Hix, Gary B.'
'Cabeza, Aurelio'
'Demadis, Konstantinos D.'

_publ_section_title
;
 Luminescent and Proton Conducting Lanthanide Coordination Networks Based
 On a Zwitterionic Tripodal Triphosphonate.
;
_journal_issue 15
_journal_name_full 'Inorganic chemistry'
_journal_page_first 7414
_journal_page_last 7424
_journal_paper_doi 10.1021/acs.inorgchem.6b00570
_journal_volume 55
_journal_year 2016
_chemical_formula_sum 'C3 Cl Gd N O13 P3'
_chemical_formula_weight 543.65
_space_group_IT_number 9
_space_group_name_Hall 'C -2yc'
_space_group_name_H-M_alt 'C 1 c 1'
_symmetry_cell_setting monoclinic
_symmetry_space_group_name_H-M 'C 1 c 1'
_audit_creation_date 2016-03-11T12:41
_audit_creation_method 'from EXP file using GSAS2CIF'
_audit_update_record ' 2016-03-11T12:41  Initial CIF as created by GSAS2CIF'
_cell_angle_alpha 90.0
_cell_angle_beta 115.4160(15)
_cell_angle_gamma 90.0
_cell_formula_units_Z 4
_cell_length_a 11.17342(21)
_cell_length_b 17.6294(4)
_cell_length_c 8.56995(20)
_cell_measurement_temperature 298
_cell_volume 1524.73(6)
_computing_structure_refinement GSAS
_diffrn_ambient_temperature 298
_diffrn_measurement_device_type X'PERT
_diffrn_radiation_probe x-ray
_diffrn_radiation_type 'Cu K\a1'
_diffrn_radiation_wavelength 1.5406
_exptl_absorpt_correction_T_max 1.00000
_exptl_absorpt_correction_T_min 1.00000
_exptl_absorpt_process_details
;   GSAS Absorption/surface roughness correction: function number 0
 No correction is applied.
;
_exptl_crystal_density_diffrn 2.368
_pd_block_id 2016-03-11T12:41|GD-AMP|GdHPAA|X'PERT
_pd_calc_method 'Rietveld Refinement'
_pd_char_colour white
_pd_instr_location ' ?'
_pd_meas_2theta_range_inc 0.017
_pd_meas_2theta_range_max 99.9904
_pd_meas_2theta_range_min 4.0084
_pd_phase_name Gd-AMP
_pd_proc_2theta_range_inc 0.017
_pd_proc_2theta_range_max 99.79935
_pd_proc_2theta_range_min 3.81735
_pd_proc_info_datetime 2016-03-11T12:41:38
_pd_proc_info_excluded_regions ' ?'
_pd_proc_ls_background_function
;   GSAS Background function number 7 with 36 terms.
 Linear interpolation
      1:    4560.20     2:    4463.18     3:    4255.80     4:    4277.97    
      5:    4037.99     6:    3985.85     7:    3837.24     8:    3914.55    
      9:    3834.41    10:    3676.99    11:    3636.13    12:    3594.77    
     13:    3461.47    14:    3369.42    15:    3281.44    16:    3190.84    
     17:    3196.49    18:    3084.03    19:    3031.16    20:    2994.56    
     21:    2935.59    22:    2873.10    23:    2830.41    24:    2807.03    
     25:    2706.16    26:    2704.31    27:    2644.23    28:    2576.09    
     29:    2554.41    30:    2536.01    31:    2473.22    32:    2436.09    
     33:    2409.64    34:    2398.59    35:    2341.20    36:    2334.73    
;
_pd_proc_ls_peak_cutoff 0.00100
_pd_proc_ls_pref_orient_corr
;   March-Dollase
 AXIS  1 Ratio=   0.94437  h= 0.000  k= 1.000  l= 0.000
 Prefered orientation correction range: Min=   0.91772, Max=   1.18734
;
_pd_proc_ls_profile_function
;
 CW Profile function number 4 with  21 terms
 Pseudovoigt profile coefficients as parameterized in
 P. Thompson, D.E. Cox & J.B. Hastings (1987). J. Appl. Cryst.,20,79-83.
 Asymmetry correction of L.W. Finger, D.E. Cox & A. P. Jephcoat (1994).
 J. Appl. Cryst.,27,892-900.
 Microstrain broadening by P.W. Stephens,  (1999). J. Appl. Cryst.,32,281-289.
 #1(GU)   =    0.000 #2(GV)   =    0.000 #3(GW)   =   11.832
 #4(GP)   =    0.000 #5(LX)   =    0.000 #6(ptec) =     0.00
 #7(trns) =     0.00 #8(shft) =   0.0000 #9(sfec) =     0.00
 #10(S/L) =   0.0243 #11(H/L) =   0.0247 #12(eta) =   0.7515
 #13(S400 ) =  8.7E-03 #14(S040 ) =  3.4E-04 #15(S004 ) =  3.6E-02
 #16(S220 ) =  1.0E-02 #17(S202 ) =  2.1E-02 #18(S022 ) =  9.7E-03
 #19(S301 ) =  2.2E-02 #20(S103 ) = -9.2E-03 #21(S121 ) =  2.2E-03
 Peak tails are ignored  where the intensity is below 0.0010 times the peak
   Aniso. broadening axis   0.0   0.0   1.0
;
_pd_proc_ls_prof_R_factor 0.0201
_pd_proc_ls_prof_wR_expected 0.0167
_pd_proc_ls_prof_wR_factor 0.0289
_pd_spec_mounting ' ?'
_refine_ls_goodness_of_fit_all 1.79
_refine_ls_matrix_type full
_refine_ls_number_parameters 115
_refine_ls_number_restraints 41
_refine_ls_R_Fsqd_factor 0.09988
_refine_ls_shift/su_max 0.05
_refine_ls_shift/su_mean 0.01
_reflns_d_resolution_high 1.093
_reflns_d_resolution_low 8.815
_reflns_limit_h_max 10
_reflns_limit_h_min 0
_reflns_limit_k_max 16
_reflns_limit_k_min 0
_reflns_limit_l_max 7
_reflns_limit_l_min -7
_reflns_number_total 619
_cod_data_source_file ic6b00570_si_002.cif
_cod_data_source_block GD-HNMP
_cod_depositor_comments
;
The following automatic conversions were performed:

data item '_geom_angle_publ_flag' value 'N' was changed to 'n' in
accordance with the
/home/saulius/struct/COD-crude-data/automatic-downloads/DataCite-retrospective/ACS/depositions/lib/dictionaries/cif_core.dic
dictionary named 'cif_core.dic' version 2.4.2 last updated on
2011-04-26 (58 times).

data item '_geom_bond_publ_flag' value 'N' was changed to 'n' in
accordance with the
/home/saulius/struct/COD-crude-data/automatic-downloads/DataCite-retrospective/ACS/depositions/lib/dictionaries/cif_core.dic
dictionary named 'cif_core.dic' version 2.4.2 last updated on
2011-04-26 (180 times).

Automatic conversion script
Id: cif_fix_values 6909 2019-04-08 15:41:33Z antanas 
;
_cod_database_code 4347752

loop_
_symmetry_equiv_pos_site_id
_symmetry_equiv_pos_as_xyz
1 +x,+y,+z
2 +x,-y,+z+1/2
101 +x+1/2,+y+1/2,+z
102 +x+1/2,-y+1/2,+z+1/2

loop_
_atom_site_type_symbol
_atom_site_label
_atom_site_fract_x
_atom_site_fract_y
_atom_site_fract_z
_atom_site_occupancy
_atom_site_thermal_displace_type
_atom_site_U_iso_or_equiv
_atom_site_symmetry_multiplicity
Gd Gd 0.5643(7) 0.79541(18) 0.69998 1.0 Uiso 0.0091(13) 4
P P1 0.4171(8) 0.7096(6) 0.2429(11) 1.0 Uiso 0.0100(27) 4
P P2 0.7560(9) 0.7794(5) 1.2159(11) 1.0 Uiso 0.0100(27) 4
P P3 0.7063(9) 0.6076(6) 0.8999(12) 1.0 Uiso 0.0100(27) 4
O O1 0.5068(17) 0.7450(11) 0.4178(15) 1.0 Uiso 0.0155(33) 4
O O2 0.3992(22) 0.7648(9) 0.0953(19) 1.0 Uiso 0.0155(33) 4
O O3 0.2831(12) 0.6860(10) 0.2363(31) 1.0 Uiso 0.0155(33) 4
C C1 0.4986(17) 0.6249(7) 0.2174(24) 1.0 Uiso 0.0155(33) 4
O O4 0.4041(11) 0.7212(11) 0.7591(30) 1.0 Uiso 0.0155(33) 4
O O5 0.6720(21) 0.7889(11) 1.0208(12) 1.0 Uiso 0.0155(33) 4
O O6 0.7246(21) 0.8433(8) 1.3153(25) 1.0 Uiso 0.0155(33) 4
C C2 0.7144(19) 0.6892(7) 1.2804(22) 1.0 Uiso 0.0155(33) 4
O O7 0.8402(13) 0.6422(12) 1.0198(24) 1.0 Uiso 0.0155(33) 4
O O8 0.7189(18) 0.5240(7) 0.8567(22) 1.0 Uiso 0.0155(33) 4
O O9 0.6405(19) 0.6528(9) 0.7307(18) 1.0 Uiso 0.0155(33) 4
C C3 0.6004(21) 0.6115(14) 1.0109(25) 1.0 Uiso 0.0155(33) 4
N N1 0.5858(16) 0.6604(9) 1.1448(20) 1.0 Uiso 0.0155(33) 4
Cl Cl1 0.9327(11) 0.4397(7) 0.1148(15) 1.0 Uiso 0.0100(27) 4
O Ow1 0.6140(20) 0.8925(10) 0.5270(24) 1.0 Uiso 0.0155(33) 4
O Ow2 0.5656(29) 0.9172(9) 0.8486(32) 1.0 Uiso 0.0155(33) 4
O Ow3 0.7515(30) 0.9790(13) 0.171(4) 1.0 Uiso 0.0155(33) 4
O Ow4 0.3943(31) 0.5479(19) 0.538(4) 1.0 Uiso 0.0155(33) 4

loop_
_atom_type_symbol
_atom_type_number_in_cell
_atom_type_scat_dispersion_real
_atom_type_scat_dispersion_imag
_atom_type_scat_Cromer_Mann_a1
_atom_type_scat_Cromer_Mann_a2
_atom_type_scat_Cromer_Mann_a3
_atom_type_scat_Cromer_Mann_a4
_atom_type_scat_Cromer_Mann_b1
_atom_type_scat_Cromer_Mann_b2
_atom_type_scat_Cromer_Mann_b3
_atom_type_scat_Cromer_Mann_b4
_atom_type_scat_Cromer_Mann_c
_atom_type_scat_source
Gd 4.0 0.000 0.000 25.0709 2.25341 19.0798 0.18195 13.8518 12.9331 3.54545 101.398 2.41960 International_Tables_Vol_C
P 12.0 0.000 0.000 6.43450 1.90670 4.17910 27.1570 1.78000 0.52600 1.49080 68.1645 1.11490 International_Tables_Vol_C
O 52.0 0.000 0.000 3.04850 13.2771 2.28680 5.70110 1.54630 0.32390 0.86700 32.9089 0.25080 International_Tables_Vol_C
C 12.0 0.000 0.000 2.31000 20.8439 1.02000 10.2075 1.58860 0.56870 0.86500 51.6512 0.21560 International_Tables_Vol_C
N 4.0 0.000 0.000 12.2126 0.00570 3.13220 9.89330 2.01250 28.9975 1.16630 0.58260 -11.529 International_Tables_Vol_C
Cl 4.0 0.000 0.000 11.4604 0.01040 7.19640 1.16620 6.25560 18.5194 1.64550 47.7784 -9.5574 International_Tables_Vol_C

loop_
_geom_angle_atom_site_label_1
_geom_angle_atom_site_label_2
_geom_angle_atom_site_label_3
_geom_angle
_geom_angle_site_symmetry_1
_geom_angle_site_symmetry_3
_geom_angle_publ_flag
O1 Gd O3 89.9(5) 1_555 102_565 n
O1 Gd O4 96.2(8) 1_555 1_555 n
O1 Gd O5 153.4(7) 1_555 1_555 n
O1 Gd O7 77.3(7) 1_555 102_464 n
O1 Gd O9 71.4(6) 1_555 1_555 n
O1 Gd Ow1 71.6(8) 1_555 1_555 n
O1 Gd Ow2 141.0(8) 1_555 1_555 n
O3 Gd O4 149.5(6) 102_565 1_555 n
O3 Gd O5 83.0(8) 102_565 1_555 n
O3 Gd O7 135.5(7) 102_565 102_464 n
O3 Gd O9 81.2(6) 102_565 1_555 n
O3 Gd Ow1 59.73(31) 102_565 1_555 n
O3 Gd Ow2 92.0(8) 102_565 1_555 n
O4 Gd O5 78.2(4) 1_555 1_555 n
O4 Gd O7 74.9(7) 1_555 102_464 n
O4 Gd O9 72.6(6) 1_555 1_555 n
O4 Gd Ow1 150.1(7) 1_555 1_555 n
O4 Gd Ow2 101.5(8) 1_555 1_555 n
O5 Gd O7 124.8(8) 1_555 102_464 n
O5 Gd O9 82.1(6) 1_555 1_555 n
O5 Gd Ow1 124.6(7) 1_555 1_555 n
O5 Gd Ow2 65.2(8) 1_555 1_555 n
O7 Gd O9 131.4(8) 102_464 1_555 n
O7 Gd Ow1 75.8(7) 102_464 1_555 n
O7 Gd Ow2 74.2(8) 102_464 1_555 n
O9 Gd Ow1 125.1(7) 1_555 1_555 n
O9 Gd Ow2 147.3(7) 1_555 1_555 n
Ow1 Gd Ow2 75.9(8) 1_555 1_555 n
O1 P1 O2 110.3(6) 1_555 1_555 n
O1 P1 O3 111.4(6) 1_555 1_555 n
O1 P1 C1 107.6(5) 1_555 1_555 n
O2 P1 O3 111.2(6) 1_555 1_555 n
O2 P1 C1 108.5(5) 1_555 1_555 n
O3 P1 C1 107.8(5) 1_555 1_555 n
O4 P2 O5 110.9(6) 102_565 1_555 n
O4 P2 O6 110.5(6) 102_565 1_555 n
O4 P2 C2 108.2(5) 102_565 1_555 n
O5 P2 O6 110.2(6) 1_555 1_555 n
O5 P2 C2 108.1(5) 1_555 1_555 n
O6 P2 C2 108.9(5) 1_555 1_555 n
O7 P3 O8 112.3(6) 1_555 1_555 n
O7 P3 O9 111.1(6) 1_555 1_555 n
O7 P3 C3 107.6(5) 1_555 1_555 n
O8 P3 O9 108.9(6) 1_555 1_555 n
O8 P3 C3 108.1(5) 1_555 1_555 n
O9 P3 C3 108.7(5) 1_555 1_555 n
Gd O1 P1 156.9(13) 1_555 1_555 n
Gd O3 P1 155.7(10) 102_464 1_555 n
P1 C1 N1 98.9(8) 1_555 1_554 n
Gd O4 P2 140.0(12) 1_555 102_464 n
Gd O5 P2 171.4(14) 1_555 1_555 n
P2 C2 N1 110.4(10) 1_555 1_555 n
Gd O7 P3 175.7(12) 102_565 1_555 n
Gd O9 P3 126.4(10) 1_555 1_555 n
P3 C3 N1 137.3(11) 1_555 1_555 n
C1 N1 C2 113.5(7) 1_556 1_555 n
C1 N1 C3 112.5(7) 1_556 1_555 n
C2 N1 C3 113.9(7) 1_555 1_555 n

loop_
_geom_bond_atom_site_label_1
_geom_bond_atom_site_label_2
_geom_bond_distance
_geom_bond_site_symmetry_2
_geom_bond_publ_flag
Gd O1 2.391(11) 1_555 n
Gd O3 2.351(12) 102_565 n
Gd O4 2.440(16) 1_555 n
Gd O5 2.486(9) 1_555 n
Gd O7 2.559(11) 102_464 n
Gd O9 2.632(17) 1_555 n
Gd Ow1 2.479(9) 1_555 n
Gd Ow2 2.494(9) 1_555 n
P1 O1 1.533(4) 1_555 n
P1 O2 1.539(4) 1_555 n
P1 O3 1.532(4) 1_555 n
P1 C1 1.811(4) 1_555 n
P1 N1 2.524(16) 1_554 n
P2 O2 3.045(18) 102_566 n
P2 O4 1.532(4) 102_565 n
P2 O5 1.536(4) 1_555 n
P2 O6 1.541(4) 1_555 n
P2 C2 1.808(4) 1_555 n
P3 O7 1.532(4) 1_555 n
P3 O8 1.540(4) 1_555 n
P3 O9 1.537(4) 1_555 n
P3 C3 1.810(4) 1_555 n
O1 Gd 2.391(11) 1_555 n
O1 P1 1.533(4) 1_555 n
O1 O2 2.521(8) 1_555 n
O1 O3 2.531(8) 1_555 n
O1 O3 3.352(17) 102_565 n
O1 C1 2.703(9) 1_555 n
O1 O4 3.595(29) 1_555 n
O1 O6 3.396(29) 1_554 n
O1 O7 3.095(26) 102_464 n
O1 O9 2.937(20) 1_555 n
O1 Ow1 2.849(27) 1_555 n
O2 P1 1.539(4) 1_555 n
O2 P2 3.045(18) 102_463 n
O2 O1 2.521(8) 1_555 n
O2 O3 2.533(9) 1_555 n
O2 C1 2.724(9) 1_555 n
O2 O4 3.005(28) 1_554 n
O2 O5 3.399(29) 1_554 n
O2 O6 3.578(29) 1_554 n
O2 O6 3.029(27) 102_463 n
O2 C2 2.724(24) 102_463 n
O2 N1 2.675(25) 1_554 n
O2 Cl1 3.101(20) 101_455 n
O3 Gd 2.351(12) 102_464 n
O3 P1 1.532(4) 1_555 n
O3 O1 2.531(8) 1_555 n
O3 O1 3.352(17) 102_464 n
O3 O2 2.533(9) 1_555 n
O3 C1 2.706(8) 1_555 n
O3 O5 3.206(26) 102_464 n
O3 O6 3.418(28) 102_463 n
O3 O9 3.250(25) 102_464 n
O3 Ow1 2.408(9) 102_464 n
O3 Ow2 3.486(26) 102_464 n
O3 Ow4 3.38(4) 1_555 n
C1 P1 1.811(4) 1_555 n
C1 O1 2.703(9) 1_555 n
C1 O2 2.724(9) 1_555 n
C1 O3 2.706(8) 1_555 n
C1 N1 1.499(5) 1_554 n
O4 Gd 2.440(16) 1_555 n
O4 P2 1.532(4) 102_464 n
O4 O1 3.595(29) 1_555 n
O4 O2 3.005(28) 1_556 n
O4 O5 3.107(14) 1_555 n
O4 O5 2.526(8) 102_464 n
O4 O6 2.526(8) 102_464 n
O4 C2 2.711(9) 102_464 n
O4 O7 3.042(29) 102_464 n
O4 O9 3.007(24) 1_555 n
O4 Ow4 3.57(4) 1_555 n
O5 Gd 2.486(9) 1_555 n
O5 P2 1.536(4) 1_555 n
O5 O2 3.399(29) 1_556 n
O5 O3 3.206(26) 102_565 n
O5 O4 3.107(14) 1_555 n
O5 O4 2.526(8) 102_565 n
O5 O6 2.523(8) 1_555 n
O5 C2 2.712(9) 1_555 n
O5 O7 3.198(28) 1_555 n
O5 O9 3.363(27) 1_555 n
O5 N1 2.841(23) 1_555 n
O5 Ow2 2.683(29) 1_555 n
O5 Ow3 3.563(33) 1_556 n
O6 P2 1.541(4) 1_555 n
O6 O1 3.396(29) 1_556 n
O6 O2 3.578(29) 1_556 n
O6 O2 3.029(27) 102_566 n
O6 O3 3.418(28) 102_566 n
O6 O4 2.526(8) 102_565 n
O6 O5 2.523(8) 1_555 n
O6 C2 2.729(9) 1_555 n
O6 Cl1 3.415(22) 101_456 n
O6 Ow1 2.738(26) 1_556 n
O6 Ow3 2.769(31) 1_556 n
C2 P2 1.808(4) 1_555 n
C2 O2 2.724(24) 102_566 n
C2 O4 2.711(9) 102_565 n
C2 O5 2.712(9) 1_555 n
C2 O6 2.729(9) 1_555 n
C2 N1 1.497(5) 1_555 n
O7 Gd 2.559(11) 102_565 n
O7 P3 1.532(4) 1_555 n
O7 O1 3.095(26) 102_565 n
O7 O4 3.042(29) 102_565 n
O7 O5 3.198(28) 1_555 n
O7 O8 2.551(8) 1_555 n
O7 O9 2.531(8) 1_555 n
O7 C3 2.702(9) 1_555 n
O7 Ow1 3.095(28) 102_565 n
O7 Ow2 3.048(30) 102_565 n
O8 P3 1.540(4) 1_555 n
O8 O7 2.551(8) 1_555 n
O8 O9 2.504(8) 1_555 n
O8 C3 2.717(9) 1_555 n
O8 Cl1 2.877(9) 1_556 n
O8 Ow4 3.505(31) 1_555 n
O9 Gd 2.632(17) 1_555 n
O9 P3 1.537(4) 1_555 n
O9 O1 2.937(20) 1_555 n
O9 O3 3.250(25) 102_565 n
O9 O4 3.007(24) 1_555 n
O9 O5 3.363(27) 1_555 n
O9 O7 2.531(8) 1_555 n
O9 O8 2.504(8) 1_555 n
O9 C3 2.724(9) 1_555 n
O9 Ow4 3.131(32) 1_555 n
C3 P3 1.810(4) 1_555 n
C3 O7 2.702(9) 1_555 n
C3 O8 2.717(9) 1_555 n
C3 O9 2.724(9) 1_555 n
C3 N1 1.499(5) 1_555 n
N1 P1 2.524(16) 1_556 n
N1 O2 2.675(25) 1_556 n
N1 C1 1.499(5) 1_556 n
N1 O5 2.841(23) 1_555 n
N1 C2 1.497(5) 1_555 n
N1 C3 1.499(5) 1_555 n
Cl1 O2 3.101(20) 101_545 n
Cl1 O6 3.415(22) 101_544 n
Cl1 O8 2.877(9) 1_554 n
Cl1 Ow1 3.336(22) 101_545 n
Cl1 Ow2 3.236(27) 101_544 n
Cl1 Ow2 3.168(27) 102_564 n
Cl1 Ow3 3.454(35) 101_545 n
Ow1 Gd 2.479(9) 1_555 n
Ow1 O1 2.849(27) 1_555 n
Ow1 O3 2.408(9) 102_565 n
Ow1 O6 2.738(26) 1_554 n
Ow1 O7 3.095(28) 102_464 n
Ow1 Cl1 3.336(22) 101_455 n
Ow1 Ow2 3.059(30) 1_555 n
Ow1 Ow3 2.718(9) 2_575 n
Ow2 Gd 2.494(9) 1_555 n
Ow2 O3 3.486(26) 102_565 n
Ow2 O5 2.683(29) 1_555 n
Ow2 O7 3.048(30) 102_464 n
Ow2 Cl1 3.236(27) 101_456 n
Ow2 Cl1 3.168(27) 102_465 n
Ow2 Ow1 3.059(30) 1_555 n
Ow2 Ow3 2.864(32) 1_556 n
Ow2 Ow3 3.56(4) 2_575 n
Ow2 Ow4 3.37(5) 102_565 n
Ow3 O5 3.563(33) 1_554 n
Ow3 O6 2.769(31) 1_554 n
Ow3 Cl1 3.454(35) 101_455 n
Ow3 Ow1 2.718(9) 2_574 n
Ow3 Ow2 2.864(32) 1_554 n
Ow3 Ow2 3.56(4) 2_574 n
Ow3 Ow4 3.10(5) 101_555 n
Ow3 Ow4 2.37(5) 102_564 n
Ow4 O3 3.38(4) 1_555 n
Ow4 O4 3.57(4) 1_555 n
Ow4 O8 3.505(31) 1_555 n
Ow4 O9 3.131(32) 1_555 n
Ow4 Ow2 3.37(5) 102_464 n
Ow4 Ow3 3.10(5) 101_445 n
Ow4 Ow3 2.37(5) 102_465 n
